data_7128265
loop_
_publ_author_name
'Patil, Vaibhav B.'
'Nanubolu, Jagadeesh Babu'
'Chegondi, Rambabu'

_publ_section_title
;
 Design, synthesis and application of spiro[4.5]cyclohexadienones
 <i>via</i> one-pot sequential <i>p</i>-hydroxybenzylation/oxidative
 dearomatization.
;
_journal_issue 45
_journal_name_full 'Chemical communications (Cambridge, England)'
_journal_page_first 5574
_journal_page_last 5577
_journal_paper_doi 10.1039/d1cc01752g
_journal_volume 57
_journal_year 2021
_chemical_formula_moiety 'C22 H23 N O4'
_chemical_formula_sum 'C22 H23 N O4'
_chemical_formula_weight 365.41
_space_group_crystal_system triclinic
_space_group_IT_number 2
_space_group_name_Hall '-P 1'
_space_group_name_H-M_alt 'P -1'
_atom_sites_solution_hydrogens mixed
_audit_creation_method SHELXL-2018/3
_audit_update_record
;
2020-12-02 deposited with the CCDC.	2021-04-30 downloaded from the CCDC.
;
_cell_angle_alpha 94.693(17)
_cell_angle_beta 95.845(13)
_cell_angle_gamma 97.337(14)
_cell_formula_units_Z 2
_cell_length_a 7.543(5)
_cell_length_b 7.946(6)
_cell_length_c 16.011(11)
_cell_measurement_reflns_used 9995
_cell_measurement_temperature 293(2)
_cell_measurement_theta_max 30.5455
_cell_measurement_theta_min 2.571
_cell_volume 942.5(11)
_computing_cell_refinement '<i>SAINT</i> (Bruker, 2016)'
_computing_data_collection '<i>APEX3</i> (Bruker, 2016)'
_computing_data_reduction 'Bruker SAINT'
_computing_structure_refinement 'SHELXL-2018/3 (Sheldrick, 2018)'
_computing_structure_solution '<i>SHELXT</i> (Sheldrick, 2015)'
_diffrn_ambient_temperature 293(2)
_diffrn_measured_fraction_theta_full 0.999
_diffrn_measured_fraction_theta_max 0.999
_diffrn_measurement_device_type 'Bruker D8 QUEST PHOTON-100'
_diffrn_measurement_method '\w and \f'
_diffrn_radiation_type MoK\a
_diffrn_radiation_wavelength 0.71073
_diffrn_reflns_av_R_equivalents 0.0637
_diffrn_reflns_av_unetI/netI 0.0523
_diffrn_reflns_Laue_measured_fraction_full 0.999
_diffrn_reflns_Laue_measured_fraction_max 0.999
_diffrn_reflns_limit_h_max 8
_diffrn_reflns_limit_h_min -9
_diffrn_reflns_limit_k_max 10
_diffrn_reflns_limit_k_min -10
_diffrn_reflns_limit_l_max 20
_diffrn_reflns_limit_l_min -20
_diffrn_reflns_number 20438
_diffrn_reflns_point_group_measured_fraction_full 0.999
_diffrn_reflns_point_group_measured_fraction_max 0.999
_diffrn_reflns_theta_full 25.242
_diffrn_reflns_theta_max 27.500
_diffrn_reflns_theta_min 2.569
_diffrn_source microfocus
_exptl_absorpt_coefficient_mu 0.088
_exptl_absorpt_correction_T_max 0.7461
_exptl_absorpt_correction_T_min 0.5928
_exptl_absorpt_correction_type multi-scan
_exptl_absorpt_process_details 'SADABS 2014/5'
_exptl_crystal_density_diffrn 1.288
_exptl_crystal_description BLOCK
_exptl_crystal_F_000 388
_exptl_crystal_size_max 0.240
_exptl_crystal_size_mid 0.210
_exptl_crystal_size_min 0.160
_refine_diff_density_max 0.215
_refine_diff_density_min -0.260
_refine_diff_density_rms 0.059
_refine_ls_extinction_method none
_refine_ls_goodness_of_fit_ref 1.039
_refine_ls_hydrogen_treatment mixed
_refine_ls_matrix_type full
_refine_ls_number_parameters 250
_refine_ls_number_reflns 4328
_refine_ls_number_restraints 0
_refine_ls_restrained_S_all 1.039
_refine_ls_R_factor_all 0.0684
_refine_ls_R_factor_gt 0.0502
_refine_ls_shift/su_max 0.000
_refine_ls_shift/su_mean 0.000
_refine_ls_structure_factor_coef Fsqd
_refine_ls_weighting_details 'w=1/[\s^2^(Fo^2^)+(0.0632P)^2^+0.3003P] where P=(Fo^2^+2Fc^2^)/3'
_refine_ls_weighting_scheme calc
_refine_ls_wR_factor_gt 0.1284
_refine_ls_wR_factor_ref 0.1408
_reflns_Friedel_coverage 0.000
_reflns_number_gt 3345
_reflns_number_total 4328
_reflns_threshold_expression 'I > 2\s(I)'
_cod_data_source_file d1cc01752g2.cif
_cod_data_source_block KA874_0m
_cod_depositor_comments 'Adding full bibliography for 7128264--7128265.cif.'
_cod_database_code 7128265
_shelx_shelxl_version_number 2018/3
_shelx_space_group_comment
;
The symmetry employed for this shelxl refinement is uniquely defined
by the following loop, which should always be used as a source of
symmetry information in preference to the above space-group names.
They are only intended as comments.
;
_shelx_estimated_absorpt_t_min 0.979
_shelx_estimated_absorpt_t_max 0.986

loop_
_space_group_symop_operation_xyz
'x, y, z'
'-x, -y, -z'

loop_
_atom_site_label
_atom_site_type_symbol
_atom_site_fract_x
_atom_site_fract_y
_atom_site_fract_z
_atom_site_U_iso_or_equiv
_atom_site_adp_type
_atom_site_occupancy
_atom_site_site_symmetry_order
_atom_site_calc_flag
_atom_site_refinement_flags_posn
_atom_site_refinement_flags_adp
_atom_site_refinement_flags_occupancy
_atom_site_disorder_assembly
_atom_site_disorder_group
O1 O 0.1222(2) -0.16756(19) 0.83211(10) 0.0719(5) Uani 1 1 d . . . . .
O2 O 0.58882(14) 0.27680(13) 0.81026(6) 0.0306(3) Uani 1 1 d . . . . .
O3 O 0.71439(17) 0.44310(15) 0.93460(6) 0.0416(3) Uani 1 1 d . . . . .
O4 O 0.6282(2) 0.6521(2) 0.66774(8) 0.0647(4) Uani 1 1 d . . . . .
N1 N 0.3845(2) 0.31987(19) 0.51679(9) 0.0390(3) Uani 1 1 d . . . . .
C1 C 0.2032(2) -0.0286(2) 0.82327(11) 0.0444(4) Uani 1 1 d . . . . .
C2 C 0.2369(3) 0.1095(2) 0.89258(11) 0.0460(4) Uani 1 1 d . . . . .
H2 H 0.193133 0.089609 0.943635 0.055 Uiso 1 1 calc R U . . .
C3 C 0.3272(2) 0.2608(2) 0.88502(10) 0.0401(4) Uani 1 1 d . . . . .
H3 H 0.345251 0.341463 0.931613 0.048 Uiso 1 1 calc R U . . .
C4 C 0.4028(2) 0.31023(19) 0.80478(9) 0.0305(3) Uani 1 1 d . . . . .
C5 C 0.2973(2) 0.19862(19) 0.72754(9) 0.0305(3) Uani 1 1 d . . . . .
H5 H 0.175331 0.229816 0.722534 0.037 Uiso 1 1 calc R U . . .
C6 C 0.2783(2) 0.0094(2) 0.74280(10) 0.0391(4) Uani 1 1 d . . . . .
H6A H 0.200698 -0.055726 0.696039 0.047 Uiso 1 1 calc R U . . .
H6B H 0.395696 -0.028472 0.743531 0.047 Uiso 1 1 calc R U . . .
C7 C 0.4129(2) 0.5031(2) 0.79734(10) 0.0348(3) Uani 1 1 d . . . . .
H7A H 0.358929 0.524577 0.742290 0.042 Uiso 1 1 calc R U . . .
H7B H 0.350858 0.556547 0.840288 0.042 Uiso 1 1 calc R U . . .
C8 C 0.6141(2) 0.57155(19) 0.80985(9) 0.0322(3) Uani 1 1 d . . . . .
C9 C 0.6624(3) 0.7456(2) 0.86186(11) 0.0469(4) Uani 1 1 d . . . . .
H9A H 0.790826 0.774995 0.870615 0.070 Uiso 1 1 calc R U . . .
H9B H 0.616246 0.739924 0.915411 0.070 Uiso 1 1 calc R U . . .
H9C H 0.610380 0.830730 0.832051 0.070 Uiso 1 1 calc R U . . .
C10 C 0.6941(2) 0.5833(2) 0.72552(10) 0.0399(4) Uani 1 1 d . . . . .
C11 C 0.8615(2) 0.5002(2) 0.72619(11) 0.0442(4) Uani 1 1 d . . . . .
H11A H 0.964379 0.583314 0.720295 0.053 Uiso 1 1 calc R U . . .
H11B H 0.849353 0.410818 0.680123 0.053 Uiso 1 1 calc R U . . .
C12 C 0.8856(2) 0.4257(2) 0.81094(11) 0.0434(4) Uani 1 1 d . . . . .
H12A H 0.915099 0.310568 0.803452 0.052 Uiso 1 1 calc R U . . .
H12B H 0.980695 0.495122 0.848754 0.052 Uiso 1 1 calc R U . . .
C13 C 0.7046(2) 0.4266(2) 0.84579(9) 0.0321(3) Uani 1 1 d . . . . .
C14 C 0.7890(3) 0.3083(3) 0.97324(12) 0.0621(6) Uani 1 1 d . . . . .
H14A H 0.724667 0.200677 0.948669 0.093 Uiso 1 1 calc R U . . .
H14B H 0.778964 0.320186 1.032666 0.093 Uiso 1 1 calc R U . . .
H14C H 0.913430 0.313418 0.964369 0.093 Uiso 1 1 calc R U . . .
C15 C 0.3702(2) 0.23024(19) 0.64561(9) 0.0299(3) Uani 1 1 d . . . . .
C16 C 0.2863(2) 0.3110(2) 0.58383(9) 0.0349(3) Uani 1 1 d . . . . .
H16 H 0.177745 0.353768 0.587012 0.042 Uiso 1 1 calc R U . . .
C17 C 0.5341(2) 0.2421(2) 0.53329(9) 0.0344(4) Uani 1 1 d . . . . .
C18 C 0.6733(3) 0.2221(2) 0.48386(11) 0.0464(4) Uani 1 1 d . . . . .
H18 H 0.674023 0.264210 0.431371 0.056 Uiso 1 1 calc R U . . .
C19 C 0.8083(3) 0.1382(3) 0.51554(12) 0.0527(5) Uani 1 1 d . . . . .
H19 H 0.903733 0.124300 0.484288 0.063 Uiso 1 1 calc R U . . .
C20 C 0.8065(3) 0.0725(2) 0.59408(12) 0.0488(5) Uani 1 1 d . . . . .
H20 H 0.898960 0.013402 0.613280 0.059 Uiso 1 1 calc R U . . .
C21 C 0.6703(2) 0.0937(2) 0.64329(10) 0.0384(4) Uani 1 1 d . . . . .
H21 H 0.670908 0.050243 0.695498 0.046 Uiso 1 1 calc R U . . .
C22 C 0.5306(2) 0.18170(19) 0.61381(9) 0.0308(3) Uani 1 1 d . . . . .
H1N H 0.342(3) 0.360(3) 0.4658(14) 0.062(6) Uiso 1 1 d . . . . .

loop_
_atom_site_aniso_label
_atom_site_aniso_U_11
_atom_site_aniso_U_22
_atom_site_aniso_U_33
_atom_site_aniso_U_23
_atom_site_aniso_U_13
_atom_site_aniso_U_12
O1 0.0881(12) 0.0574(9) 0.0640(9) 0.0161(7) 0.0146(8) -0.0247(8)
O2 0.0315(6) 0.0320(5) 0.0280(5) 0.0003(4) 0.0018(4) 0.0060(4)
O3 0.0543(8) 0.0479(7) 0.0213(5) 0.0021(5) -0.0026(5) 0.0091(6)
O4 0.0874(11) 0.0756(10) 0.0371(7) 0.0256(7) 0.0117(7) 0.0171(8)
N1 0.0467(8) 0.0456(8) 0.0255(7) 0.0074(6) 0.0031(6) 0.0072(6)
C1 0.0430(10) 0.0459(10) 0.0431(10) 0.0133(8) 0.0038(7) -0.0032(8)
C2 0.0507(11) 0.0587(11) 0.0295(8) 0.0113(7) 0.0127(7) 0.0001(9)
C3 0.0441(9) 0.0508(10) 0.0254(7) 0.0022(7) 0.0081(7) 0.0042(8)
C4 0.0313(8) 0.0363(8) 0.0243(7) 0.0020(6) 0.0051(6) 0.0046(6)
C5 0.0287(7) 0.0357(8) 0.0264(7) 0.0024(6) 0.0024(6) 0.0023(6)
C6 0.0440(9) 0.0375(9) 0.0337(8) 0.0023(6) 0.0047(7) -0.0016(7)
C7 0.0379(9) 0.0358(8) 0.0311(8) 0.0011(6) 0.0028(6) 0.0089(7)
C8 0.0392(8) 0.0326(8) 0.0240(7) 0.0015(6) 0.0031(6) 0.0029(6)
C9 0.0595(12) 0.0367(9) 0.0408(9) -0.0035(7) -0.0005(8) 0.0022(8)
C10 0.0514(10) 0.0382(9) 0.0284(8) 0.0044(6) 0.0074(7) -0.0037(7)
C11 0.0416(10) 0.0510(10) 0.0371(9) -0.0036(7) 0.0125(7) -0.0064(8)
C12 0.0331(9) 0.0533(10) 0.0416(9) -0.0001(8) 0.0021(7) 0.0025(7)
C13 0.0358(8) 0.0366(8) 0.0223(7) 0.0007(6) -0.0004(6) 0.0029(6)
C14 0.0817(16) 0.0716(14) 0.0353(10) 0.0149(9) -0.0063(9) 0.0234(12)
C15 0.0325(8) 0.0315(7) 0.0244(7) -0.0010(6) 0.0025(6) 0.0020(6)
C16 0.0352(8) 0.0407(9) 0.0285(7) 0.0031(6) 0.0023(6) 0.0054(7)
C17 0.0396(9) 0.0346(8) 0.0258(7) -0.0039(6) 0.0039(6) -0.0022(7)
C18 0.0510(11) 0.0548(11) 0.0316(8) -0.0050(7) 0.0133(7) -0.0008(9)
C19 0.0455(11) 0.0638(12) 0.0471(11) -0.0160(9) 0.0174(8) 0.0044(9)
C20 0.0406(10) 0.0542(11) 0.0501(11) -0.0123(8) 0.0020(8) 0.0142(8)
C21 0.0405(9) 0.0392(9) 0.0344(8) -0.0037(7) 0.0016(7) 0.0078(7)
C22 0.0342(8) 0.0301(7) 0.0256(7) -0.0038(6) 0.0020(6) 0.0000(6)

loop_
_atom_type_symbol
_atom_type_description
_atom_type_scat_dispersion_real
_atom_type_scat_dispersion_imag
_atom_type_scat_source
C C 0.0033 0.0016 'International Tables Vol C Tables 4.2.6.8 and 6.1.1.4'
H H 0.0000 0.0000 'International Tables Vol C Tables 4.2.6.8 and 6.1.1.4'
N N 0.0061 0.0033 'International Tables Vol C Tables 4.2.6.8 and 6.1.1.4'
O O 0.0106 0.0060 'International Tables Vol C Tables 4.2.6.8 and 6.1.1.4'

loop_
_geom_angle_atom_site_label_1
_geom_angle_atom_site_label_2
_geom_angle_atom_site_label_3
_geom_angle
_geom_angle_site_symmetry_1
_geom_angle_site_symmetry_3
_geom_angle_publ_flag
C13 O2 C4 109.44(12) . . ?
C13 O3 C14 113.83(14) . . ?
C16 N1 C17 108.89(14) . . ?
C16 N1 H1N 122.6(14) . . ?
C17 N1 H1N 127.9(14) . . ?
O1 C1 C2 121.41(17) . . ?
O1 C1 C6 121.99(17) . . ?
C2 C1 C6 116.57(15) . . ?
C3 C2 C1 122.57(15) . . ?
C3 C2 H2 118.7 . . ?
C1 C2 H2 118.7 . . ?
C2 C3 C4 123.87(15) . . ?
C2 C3 H3 118.1 . . ?
C4 C3 H3 118.1 . . ?
O2 C4 C3 107.91(12) . . ?
O2 C4 C7 104.98(12) . . ?
C3 C4 C7 111.72(13) . . ?
O2 C4 C5 107.97(12) . . ?
C3 C4 C5 110.06(13) . . ?
C7 C4 C5 113.84(13) . . ?
C15 C5 C6 112.09(13) . . ?
C15 C5 C4 113.97(13) . . ?
C6 C5 C4 110.84(13) . . ?
C15 C5 H5 106.5 . . ?
C6 C5 H5 106.5 . . ?
C4 C5 H5 106.5 . . ?
C1 C6 C5 113.94(14) . . ?
C1 C6 H6A 108.8 . . ?
C5 C6 H6A 108.8 . . ?
C1 C6 H6B 108.8 . . ?
C5 C6 H6B 108.8 . . ?
H6A C6 H6B 107.7 . . ?
C8 C7 C4 105.25(13) . . ?
C8 C7 H7A 110.7 . . ?
C4 C7 H7A 110.7 . . ?
C8 C7 H7B 110.7 . . ?
C4 C7 H7B 110.7 . . ?
H7A C7 H7B 108.8 . . ?
C7 C8 C13 104.57(13) . . ?
C7 C8 C9 114.69(14) . . ?
C13 C8 C9 115.05(14) . . ?
C7 C8 C10 112.19(13) . . ?
C13 C8 C10 101.36(13) . . ?
C9 C8 C10 108.25(14) . . ?
C8 C9 H9A 109.5 . . ?
C8 C9 H9B 109.5 . . ?
H9A C9 H9B 109.5 . . ?
C8 C9 H9C 109.5 . . ?
H9A C9 H9C 109.5 . . ?
H9B C9 H9C 109.5 . . ?
O4 C10 C11 125.84(16) . . ?
O4 C10 C8 123.26(18) . . ?
C11 C10 C8 110.89(14) . . ?
C10 C11 C12 106.36(14) . . ?
C10 C11 H11A 110.5 . . ?
C12 C11 H11A 110.5 . . ?
C10 C11 H11B 110.5 . . ?
C12 C11 H11B 110.5 . . ?
H11A C11 H11B 108.6 . . ?
C13 C12 C11 105.06(14) . . ?
C13 C12 H12A 110.7 . . ?
C11 C12 H12A 110.7 . . ?
C13 C12 H12B 110.7 . . ?
C11 C12 H12B 110.7 . . ?
H12A C12 H12B 108.8 . . ?
O3 C13 O2 111.26(12) . . ?
O3 C13 C12 114.77(13) . . ?
O2 C13 C12 108.37(13) . . ?
O3 C13 C8 110.05(12) . . ?
O2 C13 C8 103.67(12) . . ?
C12 C13 C8 108.09(13) . . ?
O3 C14 H14A 109.5 . . ?
O3 C14 H14B 109.5 . . ?
H14A C14 H14B 109.5 . . ?
O3 C14 H14C 109.5 . . ?
H14A C14 H14C 109.5 . . ?
H14B C14 H14C 109.5 . . ?
C16 C15 C22 106.36(14) . . ?
C16 C15 C5 123.90(15) . . ?
C22 C15 C5 129.71(14) . . ?
N1 C16 C15 110.35(15) . . ?
N1 C16 H16 124.8 . . ?
C15 C16 H16 124.8 . . ?
N1 C17 C18 129.24(16) . . ?
N1 C17 C22 108.19(14) . . ?
C18 C17 C22 122.56(17) . . ?
C19 C18 C17 117.40(18) . . ?
C19 C18 H18 121.3 . . ?
C17 C18 H18 121.3 . . ?
C18 C19 C20 121.48(17) . . ?
C18 C19 H19 119.3 . . ?
C20 C19 H19 119.3 . . ?
C21 C20 C19 121.17(18) . . ?
C21 C20 H20 119.4 . . ?
C19 C20 H20 119.4 . . ?
C20 C21 C22 119.19(17) . . ?
C20 C21 H21 120.4 . . ?
C22 C21 H21 120.4 . . ?
C21 C22 C17 118.16(15) . . ?
C21 C22 C15 135.65(15) . . ?
C17 C22 C15 106.19(14) . . ?

loop_
_geom_bond_atom_site_label_1
_geom_bond_atom_site_label_2
_geom_bond_distance
_geom_bond_site_symmetry_2
_geom_bond_publ_flag
O1 C1 1.218(2) . ?
O2 C13 1.423(2) . ?
O2 C4 1.457(2) . ?
O3 C13 1.411(2) . ?
O3 C14 1.427(2) . ?
O4 C10 1.208(2) . ?
N1 C16 1.366(2) . ?
N1 C17 1.367(2) . ?
N1 H1N 0.94(2) . ?
C1 C2 1.474(3) . ?
C1 C6 1.497(2) . ?
C2 C3 1.325(3) . ?
C2 H2 0.9300 . ?
C3 C4 1.518(2) . ?
C3 H3 0.9300 . ?
C4 C7 1.539(2) . ?
C4 C5 1.546(2) . ?
C5 C15 1.501(2) . ?
C5 C6 1.534(2) . ?
C5 H5 0.9800 . ?
C6 H6A 0.9700 . ?
C6 H6B 0.9700 . ?
C7 C8 1.532(2) . ?
C7 H7A 0.9700 . ?
C7 H7B 0.9700 . ?
C8 C13 1.534(2) . ?
C8 C9 1.536(2) . ?
C8 C10 1.539(2) . ?
C9 H9A 0.9600 . ?
C9 H9B 0.9600 . ?
C9 H9C 0.9600 . ?
C10 C11 1.498(3) . ?
C11 C12 1.528(3) . ?
C11 H11A 0.9700 . ?
C11 H11B 0.9700 . ?
C12 C13 1.527(2) . ?
C12 H12A 0.9700 . ?
C12 H12B 0.9700 . ?
C14 H14A 0.9600 . ?
C14 H14B 0.9600 . ?
C14 H14C 0.9600 . ?
C15 C16 1.368(2) . ?
C15 C22 1.444(2) . ?
C16 H16 0.9300 . ?
C17 C18 1.395(2) . ?
C17 C22 1.414(2) . ?
C18 C19 1.365(3) . ?
C18 H18 0.9300 . ?
C19 C20 1.401(3) . ?
C19 H19 0.9300 . ?
C20 C21 1.376(3) . ?
C20 H20 0.9300 . ?
C21 C22 1.401(2) . ?
C21 H21 0.9300 . ?

loop_
_geom_torsion_atom_site_label_1
_geom_torsion_atom_site_label_2
_geom_torsion_atom_site_label_3
_geom_torsion_atom_site_label_4
_geom_torsion
_geom_torsion_site_symmetry_1
_geom_torsion_site_symmetry_2
_geom_torsion_site_symmetry_3
_geom_torsion_site_symmetry_4
_geom_torsion_publ_flag
O1 C1 C2 C3 178.9(2) . . . . ?
C6 C1 C2 C3 0.7(3) . . . . ?
C1 C2 C3 C4 1.0(3) . . . . ?
C13 O2 C4 C3 -92.11(14) . . . . ?
C13 O2 C4 C7 27.17(14) . . . . ?
C13 O2 C4 C5 148.95(11) . . . . ?
C2 C3 C4 O2 -93.8(2) . . . . ?
C2 C3 C4 C7 151.25(18) . . . . ?
C2 C3 C4 C5 23.8(2) . . . . ?
O2 C4 C5 C15 -58.59(16) . . . . ?
C3 C4 C5 C15 -176.14(13) . . . . ?
C7 C4 C5 C15 57.55(18) . . . . ?
O2 C4 C5 C6 68.97(15) . . . . ?
C3 C4 C5 C6 -48.58(18) . . . . ?
C7 C4 C5 C6 -174.89(13) . . . . ?
O1 C1 C6 C5 153.84(19) . . . . ?
C2 C1 C6 C5 -28.0(2) . . . . ?
C15 C5 C6 C1 -179.10(14) . . . . ?
C4 C5 C6 C1 52.32(19) . . . . ?
O2 C4 C7 C8 -6.58(14) . . . . ?
C3 C4 C7 C8 110.12(14) . . . . ?
C5 C4 C7 C8 -124.44(13) . . . . ?
C4 C7 C8 C13 -14.03(15) . . . . ?
C4 C7 C8 C9 -140.97(14) . . . . ?
C4 C7 C8 C10 94.98(15) . . . . ?
C7 C8 C10 O4 50.5(2) . . . . ?
C13 C8 C10 O4 161.54(17) . . . . ?
C9 C8 C10 O4 -77.1(2) . . . . ?
C7 C8 C10 C11 -129.91(15) . . . . ?
C13 C8 C10 C11 -18.88(16) . . . . ?
C9 C8 C10 C11 102.52(16) . . . . ?
O4 C10 C11 C12 -177.73(18) . . . . ?
C8 C10 C11 C12 2.69(18) . . . . ?
C10 C11 C12 C13 14.98(18) . . . . ?
C14 O3 C13 O2 62.73(19) . . . . ?
C14 O3 C13 C12 -60.8(2) . . . . ?
C14 O3 C13 C8 177.06(15) . . . . ?
C4 O2 C13 O3 82.07(14) . . . . ?
C4 O2 C13 C12 -150.85(12) . . . . ?
C4 O2 C13 C8 -36.18(14) . . . . ?
C11 C12 C13 O3 -150.92(14) . . . . ?
C11 C12 C13 O2 84.05(16) . . . . ?
C11 C12 C13 C8 -27.69(17) . . . . ?
C7 C8 C13 O3 -88.97(14) . . . . ?
C9 C8 C13 O3 37.74(18) . . . . ?
C10 C8 C13 O3 154.27(13) . . . . ?
C7 C8 C13 O2 30.11(14) . . . . ?
C9 C8 C13 O2 156.82(13) . . . . ?
C10 C8 C13 O2 -86.65(14) . . . . ?
C7 C8 C13 C12 144.98(13) . . . . ?
C9 C8 C13 C12 -88.30(17) . . . . ?
C10 C8 C13 C12 28.22(15) . . . . ?
C6 C5 C15 C16 124.70(16) . . . . ?
C4 C5 C15 C16 -108.38(18) . . . . ?
C6 C5 C15 C22 -53.1(2) . . . . ?
C4 C5 C15 C22 73.8(2) . . . . ?
C17 N1 C16 C15 0.91(19) . . . . ?
C22 C15 C16 N1 -1.41(17) . . . . ?
C5 C15 C16 N1 -179.65(13) . . . . ?
C16 N1 C17 C18 -179.21(16) . . . . ?
C16 N1 C17 C22 0.00(18) . . . . ?
N1 C17 C18 C19 -179.94(16) . . . . ?
C22 C17 C18 C19 1.0(2) . . . . ?
C17 C18 C19 C20 0.9(3) . . . . ?
C18 C19 C20 C21 -1.6(3) . . . . ?
C19 C20 C21 C22 0.5(3) . . . . ?
C20 C21 C22 C17 1.3(2) . . . . ?
C20 C21 C22 C15 -179.36(17) . . . . ?
N1 C17 C22 C21 178.68(14) . . . . ?
C18 C17 C22 C21 -2.0(2) . . . . ?
N1 C17 C22 C15 -0.85(16) . . . . ?
C18 C17 C22 C15 178.42(14) . . . . ?
C16 C15 C22 C21 -178.04(17) . . . . ?
C5 C15 C22 C21 0.1(3) . . . . ?
C16 C15 C22 C17 1.37(16) . . . . ?
C5 C15 C22 C17 179.47(14) . . . . ?
